data_7104251
loop_
_publ_author_name
'Safa, Muhieddine S'
'Jennings, Michael C'
'Puddephatt, Richard J'

_publ_section_title
;
 A double cubane structure in organoplatinum(IV) chemistry.
;
_journal_issue 12
_journal_name_full 'Chemical communications (Cambridge, England)'
_journal_page_first 1487
_journal_page_last 1489
_journal_paper_doi 10.1039/b822683k
_journal_volume 34
_journal_year 2009
_chemical_formula_moiety 'C10 H36 O6 Pt4, 2(C15 H18 N2 O3 Pt)'
_chemical_formula_sum 'C40 H72 N4 O12 Pt6'
_chemical_formula_weight 1971.56
_chemical_name_systematic
;
?
;
_space_group_IT_number 14
_symmetry_cell_setting monoclinic
_symmetry_space_group_name_Hall '-P 2yn'
_symmetry_space_group_name_H-M 'P 1 21/n 1'
_atom_sites_solution_hydrogens geom
_atom_sites_solution_primary direct
_atom_sites_solution_secondary difmap
_audit_creation_method SHELXL-97
_cell_angle_alpha 90.00
_cell_angle_beta 106.7800(10)
_cell_angle_gamma 90.00
_cell_formula_units_Z 2
_cell_length_a 11.3138(4)
_cell_length_b 13.9347(3)
_cell_length_c 16.6656(5)
_cell_measurement_reflns_used 13502
_cell_measurement_temperature 150(2)
_cell_measurement_theta_max 27.48
_cell_measurement_theta_min 2.04
_cell_volume 2515.53(13)
_computing_cell_refinement 'DENZO-SMN (Otwinowski & Minor, 1997)'
_computing_data_collection 'COLLECT (Nonius, 1997-2001)'
_computing_data_reduction DENZO-SMN
_computing_molecular_graphics 'SHELXTL/PC (Sheldrick, 2001)'
_computing_publication_material SHELXTL/PC
_computing_structure_refinement 'SHELXL-97 (Sheldrick, 1997)'
_computing_structure_solution 'SHELXS-97 (Sheldrick, 1997)'
_diffrn_ambient_temperature 150(2)
_diffrn_measured_fraction_theta_full 0.998
_diffrn_measured_fraction_theta_max 0.998
_diffrn_measurement_device_type 'Nonius Kappa-CCD'
_diffrn_measurement_method '\f scans, and \w scans with \k offsets'
_diffrn_radiation_monochromator graphite
_diffrn_radiation_source 'fine-focus sealed tube'
_diffrn_radiation_type MoK\a
_diffrn_radiation_wavelength 0.71073
_diffrn_reflns_av_R_equivalents 0.0770
_diffrn_reflns_av_sigmaI/netI 0.0503
_diffrn_reflns_limit_h_max 13
_diffrn_reflns_limit_h_min -13
_diffrn_reflns_limit_k_max 16
_diffrn_reflns_limit_k_min -16
_diffrn_reflns_limit_l_max 19
_diffrn_reflns_limit_l_min -19
_diffrn_reflns_number 26920
_diffrn_reflns_theta_full 25.02
_diffrn_reflns_theta_max 25.02
_diffrn_reflns_theta_min 2.56
_diffrn_standards_number 0
_exptl_absorpt_coefficient_mu 16.678
_exptl_absorpt_correction_T_max 0.6805
_exptl_absorpt_correction_T_min 0.1172
_exptl_absorpt_correction_type multi-scan
_exptl_absorpt_process_details 'DENZO-SMN (Otwinowski & Minor, 1997)'
_exptl_crystal_colour colourless
_exptl_crystal_density_diffrn 2.603
_exptl_crystal_density_method 'not measured'
_exptl_crystal_description plate
_exptl_crystal_F_000 1808
_exptl_crystal_size_max 0.22
_exptl_crystal_size_mid 0.08
_exptl_crystal_size_min 0.03
_refine_diff_density_max 1.538
_refine_diff_density_min -1.867
_refine_diff_density_rms 0.255
_refine_ls_extinction_method none
_refine_ls_goodness_of_fit_ref 1.042
_refine_ls_hydrogen_treatment mixed
_refine_ls_matrix_type full
_refine_ls_number_parameters 296
_refine_ls_number_reflns 4451
_refine_ls_number_restraints 3
_refine_ls_restrained_S_all 1.042
_refine_ls_R_factor_all 0.0460
_refine_ls_R_factor_gt 0.0364
_refine_ls_shift/su_max 0.002
_refine_ls_shift/su_mean 0.000
_refine_ls_structure_factor_coef Fsqd
_refine_ls_weighting_details 'calc w=1/[\s^2^(Fo^2^)+(0.0540P)^2^] where P=(Fo^2^+2Fc^2^)/3'
_refine_ls_weighting_scheme calc
_refine_ls_wR_factor_gt 0.0880
_refine_ls_wR_factor_ref 0.0919
_reflns_number_gt 3807
_reflns_number_total 4451
_reflns_threshold_expression I>2\s(I)
_cod_data_source_file b822683k.txt
_cod_data_source_block 07255
_cod_depositor_comments
;
The following automatic conversions were performed:
'_symmetry_cell_setting' value 'Monoclinic' changed to 'monoclinic'
according to '/home/saulius/struct/CIF-dictionaries/cif_core.dic'
dictionary named 'cif_core.dic' version 2.4.1 from 2010-06-29.

Automatic conversion script
Id: cif_fix_enum 1527 2010-12-29 10:47:43Z saulius 
;
_cod_original_sg_symbol_H-M 'P 21/n'
_cod_database_code 7104251

loop_
_symmetry_equiv_pos_as_xyz
'x, y, z'
'-x+1/2, y+1/2, -z+1/2'
'-x, -y, -z'
'x-1/2, -y-1/2, z-1/2'

loop_
_atom_site_label
_atom_site_type_symbol
_atom_site_fract_x
_atom_site_fract_y
_atom_site_fract_z
_atom_site_U_iso_or_equiv
_atom_site_adp_type
_atom_site_occupancy
_atom_site_symmetry_multiplicity
_atom_site_calc_flag
_atom_site_refinement_flags
_atom_site_disorder_assembly
_atom_site_disorder_group
Pt Pt 0.70790(3) -0.17039(2) 0.56670(2) 0.02109(12) Uani 1 1 d . . .
C1 C 0.6237(10) -0.0821(6) 0.6311(6) 0.035(2) Uani 1 1 d . . .
H1A H 0.6822 -0.0651 0.6851 0.053 Uiso 1 1 calc R . .
H1B H 0.5525 -0.1151 0.6407 0.053 Uiso 1 1 calc R . .
H1C H 0.5958 -0.0236 0.5984 0.053 Uiso 1 1 calc R . .
C2 C 0.6485(10) -0.2910(6) 0.6145(7) 0.040(3) Uani 1 1 d . . .
H2A H 0.7199 -0.3256 0.6502 0.060 Uiso 1 1 calc R . .
H2B H 0.6038 -0.3327 0.5683 0.060 Uiso 1 1 calc R . .
H2C H 0.5936 -0.2723 0.6477 0.060 Uiso 1 1 calc R . .
O3 O 0.8718(6) -0.1868(4) 0.6533(3) 0.0280(15) Uani 1 1 d . . .
O4 O 0.8461(5) -0.2608(4) 0.5339(3) 0.0224(13) Uani 1 1 d . . .
C5 C 0.9224(9) -0.2428(6) 0.6073(5) 0.024(2) Uani 1 1 d . . .
O6 O 1.0271(6) -0.2756(4) 0.6328(4) 0.0314(15) Uani 1 1 d . . .
N11 N 0.5495(7) -0.1774(5) 0.4710(4) 0.0205(16) Uani 1 1 d . . .
C12 C 0.4403(9) -0.1964(6) 0.4877(6) 0.031(2) Uani 1 1 d . . .
H12A H 0.4370 -0.1925 0.5439 0.037 Uiso 1 1 calc R . .
C13 C 0.3357(10) -0.2209(7) 0.4261(6) 0.038(2) Uani 1 1 d . . .
H13A H 0.2622 -0.2372 0.4396 0.045 Uiso 1 1 calc R . .
C14 C 0.3389(10) -0.2214(8) 0.3438(6) 0.047(3) Uani 1 1 d . . .
H14A H 0.2670 -0.2359 0.2994 0.056 Uiso 1 1 calc R . .
C15 C 0.4503(10) -0.2000(7) 0.3274(6) 0.036(2) Uani 1 1 d . . .
H15A H 0.4542 -0.2019 0.2713 0.043 Uiso 1 1 calc R . .
C16 C 0.5529(8) -0.1767(6) 0.3897(5) 0.023(2) Uani 1 1 d . . .
C17 C 0.6680(9) -0.1512(6) 0.3695(6) 0.028(2) Uani 1 1 d . . .
H17A H 0.6627 -0.1747 0.3125 0.034 Uiso 1 1 calc R . .
H17B H 0.7384 -0.1841 0.4094 0.034 Uiso 1 1 calc R . .
C18 C 0.6928(9) -0.0425(6) 0.3734(6) 0.030(2) Uani 1 1 d . . .
H18A H 0.7254 -0.0257 0.3261 0.036 Uiso 1 1 calc R . .
H18B H 0.6124 -0.0094 0.3636 0.036 Uiso 1 1 calc R . .
C19 C 0.7803(8) -0.0013(6) 0.4527(5) 0.022(2) Uani 1 1 d . . .
C20 C 0.8468(9) 0.0813(6) 0.4435(6) 0.029(2) Uani 1 1 d . . .
H20A H 0.8361 0.1085 0.3896 0.035 Uiso 1 1 calc R . .
C21 C 0.9272(10) 0.1223(6) 0.5129(6) 0.032(2) Uani 1 1 d . . .
H21A H 0.9737 0.1773 0.5072 0.039 Uiso 1 1 calc R . .
C22 C 0.9399(10) 0.0833(7) 0.5904(6) 0.036(3) Uani 1 1 d . . .
H22A H 0.9952 0.1107 0.6391 0.044 Uiso 1 1 calc R . .
C23 C 0.8708(9) 0.0037(6) 0.5962(5) 0.028(2) Uani 1 1 d . . .
H23A H 0.8787 -0.0230 0.6499 0.033 Uiso 1 1 calc R . .
N24 N 0.7923(7) -0.0376(4) 0.5285(4) 0.0208(16) Uani 1 1 d . . .
Pt1 Pt 0.75279(3) 0.46766(2) 0.39608(2) 0.02253(12) Uani 1 1 d . . .
Pt2 Pt 0.96736(3) 0.44670(2) 0.57980(2) 0.01993(12) Uani 1 1 d . . .
C31 C 0.6538(9) 0.3672(7) 0.3186(6) 0.035(2) Uani 1 1 d . . .
H31A H 0.5658 0.3827 0.3054 0.053 Uiso 1 1 calc R . .
H31B H 0.6692 0.3043 0.3459 0.053 Uiso 1 1 calc R . .
H31C H 0.6783 0.3658 0.2668 0.053 Uiso 1 1 calc R . .
C32 C 0.6700(10) 0.5714(6) 0.3141(6) 0.039(3) Uani 1 1 d . . .
H32A H 0.7156 0.5807 0.2728 0.058 Uiso 1 1 calc R . .
H32B H 0.6693 0.6315 0.3444 0.058 Uiso 1 1 calc R . .
H32C H 0.5850 0.5521 0.2853 0.058 Uiso 1 1 calc R . .
C33 C 0.6131(9) 0.4766(7) 0.4497(6) 0.037(3) Uani 1 1 d . . .
H33A H 0.5338 0.4748 0.4060 0.056 Uiso 1 1 calc R . .
H33B H 0.6201 0.5369 0.4810 0.056 Uiso 1 1 calc R . .
H33C H 0.6182 0.4224 0.4880 0.056 Uiso 1 1 calc R . .
C34 C 0.8403(9) 0.4671(7) 0.6432(6) 0.033(2) Uani 1 1 d . . .
H34A H 0.7861 0.4109 0.6359 0.050 Uiso 1 1 calc R . .
H34B H 0.7909 0.5242 0.6214 0.050 Uiso 1 1 calc R . .
H34C H 0.8826 0.4761 0.7029 0.050 Uiso 1 1 calc R . .
C35 C 1.0326(9) 0.3346(6) 0.6568(5) 0.030(2) Uani 1 1 d . . .
H35A H 1.0955 0.3006 0.6378 0.045 Uiso 1 1 calc R . .
H35B H 0.9647 0.2906 0.6560 0.045 Uiso 1 1 calc R . .
H35C H 1.0694 0.3581 0.7140 0.045 Uiso 1 1 calc R . .
O36 O 0.8912(6) 0.5577(4) 0.4858(4) 0.0227(14) Uani 1 1 d D . .
H36 H 0.872(8) 0.615(2) 0.493(5) 0.034 Uiso 1 1 d D . .
O37 O 0.8489(6) 0.3633(4) 0.4922(4) 0.0255(15) Uani 1 1 d D . .
H37 H 0.893(7) 0.326(5) 0.473(6) 0.038 Uiso 1 1 d D . .
O38 O 1.0920(6) 0.5323(4) 0.6595(4) 0.0252(14) Uani 1 1 d D . .
H38 H 1.067(9) 0.589(3) 0.648(6) 0.038 Uiso 1 1 d D . .

loop_
_atom_site_aniso_label
_atom_site_aniso_U_11
_atom_site_aniso_U_22
_atom_site_aniso_U_33
_atom_site_aniso_U_23
_atom_site_aniso_U_13
_atom_site_aniso_U_12
Pt 0.0254(2) 0.02193(19) 0.0176(2) -0.00039(13) 0.00886(16) 0.00064(15)
C1 0.049(7) 0.034(5) 0.031(5) -0.009(4) 0.024(5) -0.002(5)
C2 0.049(7) 0.028(5) 0.052(7) 0.015(5) 0.030(6) 0.009(5)
O3 0.039(4) 0.027(3) 0.020(3) 0.001(3) 0.012(3) 0.004(3)
O4 0.024(4) 0.019(3) 0.022(3) -0.006(2) 0.003(3) 0.002(3)
C5 0.034(6) 0.017(4) 0.020(5) 0.008(4) 0.002(4) -0.007(4)
O6 0.032(4) 0.025(3) 0.033(4) 0.007(3) 0.003(3) 0.001(3)
N11 0.022(4) 0.022(3) 0.013(3) 0.002(3) -0.001(3) 0.001(3)
C12 0.024(6) 0.039(5) 0.036(6) 0.000(5) 0.016(5) 0.006(5)
C13 0.025(6) 0.038(5) 0.050(7) 0.007(5) 0.011(5) 0.005(5)
C14 0.035(7) 0.065(7) 0.032(6) 0.003(5) -0.003(5) -0.003(6)
C15 0.043(7) 0.039(5) 0.024(5) 0.006(4) 0.007(5) 0.000(5)
C16 0.025(5) 0.024(4) 0.017(4) -0.009(4) 0.000(4) -0.008(4)
C17 0.032(6) 0.031(5) 0.026(5) 0.001(4) 0.016(5) 0.002(4)
C18 0.034(6) 0.028(5) 0.027(5) 0.006(4) 0.006(5) 0.000(4)
C19 0.021(5) 0.020(4) 0.026(5) -0.002(4) 0.008(4) -0.001(4)
C20 0.033(6) 0.030(5) 0.029(5) 0.004(4) 0.016(5) 0.005(4)
C21 0.044(7) 0.019(4) 0.038(6) 0.000(4) 0.018(5) -0.009(4)
C22 0.051(7) 0.033(5) 0.030(5) -0.009(4) 0.018(5) 0.001(5)
C23 0.036(6) 0.022(4) 0.024(5) 0.001(4) 0.004(5) 0.005(4)
N24 0.023(4) 0.015(3) 0.023(4) 0.003(3) 0.006(3) 0.005(3)
Pt1 0.0219(2) 0.02569(19) 0.0201(2) -0.00241(14) 0.00623(17) 0.00018(14)
Pt2 0.0247(2) 0.02010(18) 0.01674(19) 0.00121(13) 0.00884(16) -0.00022(14)
C31 0.030(6) 0.045(6) 0.033(5) -0.006(5) 0.011(5) -0.008(5)
C32 0.040(7) 0.038(5) 0.035(6) -0.001(5) 0.006(5) 0.006(5)
C33 0.026(6) 0.043(6) 0.042(6) -0.017(5) 0.007(5) 0.000(5)
C34 0.025(6) 0.050(6) 0.031(5) 0.001(5) 0.020(5) -0.004(5)
C35 0.040(6) 0.027(5) 0.025(5) 0.005(4) 0.010(5) -0.002(4)
O36 0.027(4) 0.020(3) 0.024(3) 0.002(3) 0.011(3) 0.002(3)
O37 0.030(4) 0.025(3) 0.028(3) -0.003(3) 0.018(3) 0.000(3)
O38 0.026(4) 0.026(3) 0.027(3) 0.002(3) 0.013(3) 0.001(3)

loop_
_atom_type_symbol
_atom_type_description
_atom_type_scat_dispersion_real
_atom_type_scat_dispersion_imag
_atom_type_scat_source
C C 0.0033 0.0016 'International Tables Vol C Tables 4.2.6.8 and 6.1.1.4'
H H 0.0000 0.0000 'International Tables Vol C Tables 4.2.6.8 and 6.1.1.4'
N N 0.0061 0.0033 'International Tables Vol C Tables 4.2.6.8 and 6.1.1.4'
O O 0.0106 0.0060 'International Tables Vol C Tables 4.2.6.8 and 6.1.1.4'
Pt Pt -1.7033 8.3905 'International Tables Vol C Tables 4.2.6.8 and 6.1.1.4'

loop_
_geom_angle_atom_site_label_1
_geom_angle_atom_site_label_2
_geom_angle_atom_site_label_3
_geom_angle
_geom_angle_site_symmetry_1
_geom_angle_site_symmetry_3
_geom_angle_publ_flag
O3 Pt N11 169.5(3) . . ?
O3 Pt C1 99.5(3) . . ?
N11 Pt C1 90.1(3) . . ?
O3 Pt C2 88.0(4) . . ?
N11 Pt C2 87.2(4) . . ?
C1 Pt C2 92.0(4) . . ?
O3 Pt O4 62.5(2) . . ?
N11 Pt O4 107.9(2) . . ?
C1 Pt O4 162.0(3) . . ?
C2 Pt O4 87.9(3) . . ?
O3 Pt N24 85.3(3) . . ?
N11 Pt N24 99.6(3) . . ?
C1 Pt N24 87.3(3) . . ?
C2 Pt N24 173.1(4) . . ?
O4 Pt N24 90.6(2) . . ?
O3 Pt C5 31.5(2) . . ?
N11 Pt C5 138.7(3) . . ?
C1 Pt C5 131.0(3) . . ?
C2 Pt C5 88.0(3) . . ?
O4 Pt C5 30.9(2) . . ?
N24 Pt C5 87.2(3) . . ?
Pt C1 H1A 109.5 . . ?
Pt C1 H1B 109.5 . . ?
H1A C1 H1B 109.5 . . ?
Pt C1 H1C 109.5 . . ?
H1A C1 H1C 109.5 . . ?
H1B C1 H1C 109.5 . . ?
Pt C2 H2A 109.5 . . ?
Pt C2 H2B 109.5 . . ?
H2A C2 H2B 109.5 . . ?
Pt C2 H2C 109.5 . . ?
H2A C2 H2C 109.5 . . ?
H2B C2 H2C 109.5 . . ?
C5 O3 Pt 96.5(5) . . ?
C5 O4 Pt 88.9(5) . . ?
O6 C5 O4 124.4(8) . . ?
O6 C5 O3 123.4(8) . . ?
O4 C5 O3 112.1(8) . . ?
O6 C5 Pt 175.3(7) . . ?
O4 C5 Pt 60.1(5) . . ?
O3 C5 Pt 52.0(4) . . ?
C16 N11 C12 119.2(8) . . ?
C16 N11 Pt 120.5(6) . . ?
C12 N11 Pt 119.7(6) . . ?
C13 C12 N11 122.2(9) . . ?
C13 C12 H12A 118.9 . . ?
N11 C12 H12A 118.9 . . ?
C12 C13 C14 118.8(10) . . ?
C12 C13 H13A 120.6 . . ?
C14 C13 H13A 120.6 . . ?
C13 C14 C15 118.4(10) . . ?
C13 C14 H14A 120.8 . . ?
C15 C14 H14A 120.8 . . ?
C16 C15 C14 121.6(9) . . ?
C16 C15 H15A 119.2 . . ?
C14 C15 H15A 119.2 . . ?
C15 C16 N11 119.6(8) . . ?
C15 C16 C17 120.0(8) . . ?
N11 C16 C17 120.4(8) . . ?
C16 C17 C18 112.8(7) . . ?
C16 C17 H17A 109.0 . . ?
C18 C17 H17A 109.0 . . ?
C16 C17 H17B 109.0 . . ?
C18 C17 H17B 109.0 . . ?
H17A C17 H17B 107.8 . . ?
C19 C18 C17 118.3(8) . . ?
C19 C18 H18A 107.7 . . ?
C17 C18 H18A 107.7 . . ?
C19 C18 H18B 107.7 . . ?
C17 C18 H18B 107.7 . . ?
H18A C18 H18B 107.1 . . ?
N24 C19 C20 120.2(8) . . ?
N24 C19 C18 123.1(7) . . ?
C20 C19 C18 116.7(8) . . ?
C21 C20 C19 119.5(8) . . ?
C21 C20 H20A 120.2 . . ?
C19 C20 H20A 120.2 . . ?
C22 C21 C20 119.6(8) . . ?
C22 C21 H21A 120.2 . . ?
C20 C21 H21A 120.2 . . ?
C21 C22 C23 118.6(9) . . ?
C21 C22 H22A 120.7 . . ?
C23 C22 H22A 120.7 . . ?
N24 C23 C22 122.4(8) . . ?
N24 C23 H23A 118.8 . . ?
C22 C23 H23A 118.8 . . ?
C19 N24 C23 119.6(7) . . ?
C19 N24 Pt 130.1(6) . . ?
C23 N24 Pt 110.2(5) . . ?
C31 Pt1 C32 90.0(4) . . ?
C31 Pt1 C33 88.0(4) . . ?
C32 Pt1 C33 89.2(4) . . ?
C31 Pt1 O37 94.2(3) . . ?
C32 Pt1 O37 175.7(3) . . ?
C33 Pt1 O37 90.2(3) . . ?
C31 Pt1 O38 95.3(3) . 3_766 ?
C32 Pt1 O38 89.2(3) . 3_766 ?
C33 Pt1 O38 176.3(3) . 3_766 ?
O37 Pt1 O38 91.1(2) . 3_766 ?
C31 Pt1 O36 168.9(3) . . ?
C32 Pt1 O36 98.6(3) . . ?
C33 Pt1 O36 99.0(3) . . ?
O37 Pt1 O36 77.3(2) . . ?
O38 Pt1 O36 77.9(2) 3_766 . ?
C35 Pt2 O38 88.9(3) . . ?
C35 Pt2 C34 87.8(4) . . ?
O38 Pt2 C34 92.3(3) . . ?
C35 Pt2 O37 93.3(3) . . ?
O38 Pt2 O37 175.2(2) . . ?
C34 Pt2 O37 92.0(3) . . ?
C35 Pt2 O36 96.3(3) . 3_766 ?
O38 Pt2 O36 82.7(2) . 3_766 ?
C34 Pt2 O36 173.4(3) . 3_766 ?
O37 Pt2 O36 92.9(2) . 3_766 ?
C35 Pt2 O36 174.2(3) . . ?
O38 Pt2 O36 96.2(2) . . ?
C34 Pt2 O36 94.7(3) . . ?
O37 Pt2 O36 81.3(2) . . ?
O36 Pt2 O36 81.7(2) 3_766 . ?
Pt1 C31 H31A 109.5 . . ?
Pt1 C31 H31B 109.5 . . ?
H31A C31 H31B 109.5 . . ?
Pt1 C31 H31C 109.5 . . ?
H31A C31 H31C 109.5 . . ?
H31B C31 H31C 109.5 . . ?
Pt1 C32 H32A 109.5 . . ?
Pt1 C32 H32B 109.5 . . ?
H32A C32 H32B 109.5 . . ?
Pt1 C32 H32C 109.5 . . ?
H32A C32 H32C 109.5 . . ?
H32B C32 H32C 109.5 . . ?
Pt1 C33 H33A 109.5 . . ?
Pt1 C33 H33B 109.5 . . ?
H33A C33 H33B 109.5 . . ?
Pt1 C33 H33C 109.5 . . ?
H33A C33 H33C 109.5 . . ?
H33B C33 H33C 109.5 . . ?
Pt2 C34 H34A 109.5 . . ?
Pt2 C34 H34B 109.5 . . ?
H34A C34 H34B 109.5 . . ?
Pt2 C34 H34C 109.5 . . ?
H34A C34 H34C 109.5 . . ?
H34B C34 H34C 109.5 . . ?
Pt2 C35 H35A 109.5 . . ?
Pt2 C35 H35B 109.5 . . ?
H35A C35 H35B 109.5 . . ?
Pt2 C35 H35C 109.5 . . ?
H35A C35 H35C 109.5 . . ?
H35B C35 H35C 109.5 . . ?
Pt2 O36 Pt2 98.3(2) 3_766 . ?
Pt2 O36 Pt1 97.1(2) 3_766 . ?
Pt2 O36 Pt1 97.9(2) . . ?
Pt2 O36 H36 111(6) 3_766 . ?
Pt2 O36 H36 129(6) . . ?
Pt1 O36 H36 118(6) . . ?
Pt2 O37 Pt1 103.2(2) . . ?
Pt2 O37 H37 106(7) . . ?
Pt1 O37 H37 111(7) . . ?
Pt2 O38 Pt1 102.3(3) . 3_766 ?
Pt2 O38 H38 106(7) . . ?
Pt1 O38 H38 99(7) 3_766 . ?

loop_
_geom_bond_atom_site_label_1
_geom_bond_atom_site_label_2
_geom_bond_distance
_geom_bond_site_symmetry_2
_geom_bond_publ_flag
Pt O3 2.008(6) . ?
Pt N11 2.028(7) . ?
Pt C1 2.041(8) . ?
Pt C2 2.054(9) . ?
Pt O4 2.197(5) . ?
Pt N24 2.256(6) . ?
Pt C5 2.533(10) . ?
C1 H1A 0.9800 . ?
C1 H1B 0.9800 . ?
C1 H1C 0.9800 . ?
C2 H2A 0.9800 . ?
C2 H2B 0.9800 . ?
C2 H2C 0.9800 . ?
O3 C5 1.334(10) . ?
O4 C5 1.302(10) . ?
C5 O6 1.226(11) . ?
N11 C16 1.368(11) . ?
N11 C12 1.368(11) . ?
C12 C13 1.367(13) . ?
C12 H12A 0.9500 . ?
C13 C14 1.382(14) . ?
C13 H13A 0.9500 . ?
C14 C15 1.396(14) . ?
C14 H14A 0.9500 . ?
C15 C16 1.354(13) . ?
C15 H15A 0.9500 . ?
C16 C17 1.479(12) . ?
C17 C18 1.538(11) . ?
C17 H17A 0.9900 . ?
C17 H17B 0.9900 . ?
C18 C19 1.517(12) . ?
C18 H18A 0.9900 . ?
C18 H18B 0.9900 . ?
C19 N24 1.331(10) . ?
C19 C20 1.408(12) . ?
C20 C21 1.372(13) . ?
C20 H20A 0.9500 . ?
C21 C22 1.369(13) . ?
C21 H21A 0.9500 . ?
C22 C23 1.377(13) . ?
C22 H22A 0.9500 . ?
C23 N24 1.347(11) . ?
C23 H23A 0.9500 . ?
Pt1 C31 2.011(9) . ?
Pt1 C32 2.023(9) . ?
Pt1 C33 2.031(9) . ?
Pt1 O37 2.204(6) . ?
Pt1 O38 2.209(6) 3_766 ?
Pt1 O36 2.216(6) . ?
Pt2 C35 2.022(8) . ?
Pt2 O38 2.024(6) . ?
Pt2 C34 2.035(8) . ?
Pt2 O37 2.037(6) . ?
Pt2 O36 2.184(6) 3_766 ?
Pt2 O36 2.193(6) . ?
C31 H31A 0.9800 . ?
C31 H31B 0.9800 . ?
C31 H31C 0.9800 . ?
C32 H32A 0.9800 . ?
C32 H32B 0.9800 . ?
C32 H32C 0.9800 . ?
C33 H33A 0.9800 . ?
C33 H33B 0.9800 . ?
C33 H33C 0.9800 . ?
C34 H34A 0.9800 . ?
C34 H34B 0.9800 . ?
C34 H34C 0.9800 . ?
C35 H35A 0.9800 . ?
C35 H35B 0.9800 . ?
C35 H35C 0.9800 . ?
O36 Pt2 2.184(6) 3_766 ?
O36 H36 0.842(10) . ?
O37 H37 0.842(10) . ?
O38 Pt1 2.209(6) 3_766 ?
O38 H38 0.841(10) . ?

loop_
_geom_hbond_atom_site_label_D
_geom_hbond_atom_site_label_H
_geom_hbond_atom_site_label_A
_geom_hbond_distance_DH
_geom_hbond_distance_HA
_geom_hbond_distance_DA
_geom_hbond_angle_DHA
_geom_hbond_site_symmetry_A
O36 H36 O4 0.842(10) 1.91(2) 2.745(7) 168(9) 1_565
O37 H37 O6 0.842(10) 2.31(5) 3.079(8) 151(9) 3_756
O38 H38 O6 0.841(10) 1.941(19) 2.777(8) 172(10) 1_565

loop_
_geom_torsion_atom_site_label_1
_geom_torsion_atom_site_label_2
_geom_torsion_atom_site_label_3
_geom_torsion_atom_site_label_4
_geom_torsion
_geom_torsion_site_symmetry_1
_geom_torsion_site_symmetry_2
_geom_torsion_site_symmetry_3
_geom_torsion_site_symmetry_4
_geom_torsion_publ_flag
N11 Pt O3 C5 26.0(16) . . . . ?
C1 Pt O3 C5 -178.8(5) . . . . ?
C2 Pt O3 C5 89.4(5) . . . . ?
O4 Pt O3 C5 0.8(4) . . . . ?
N24 Pt O3 C5 -92.3(5) . . . . ?
O3 Pt O4 C5 -0.8(4) . . . . ?
N11 Pt O4 C5 -176.1(4) . . . . ?
C1 Pt O4 C5 0.4(12) . . . . ?
C2 Pt O4 C5 -89.7(5) . . . . ?
N24 Pt O4 C5 83.6(5) . . . . ?
Pt O4 C5 O6 178.9(8) . . . . ?
Pt O4 C5 O3 1.1(6) . . . . ?
Pt O3 C5 O6 -179.1(7) . . . . ?
Pt O3 C5 O4 -1.3(7) . . . . ?
O3 Pt C5 O6 10(7) . . . . ?
N11 Pt C5 O6 -163(7) . . . . ?
C1 Pt C5 O6 11(8) . . . . ?
C2 Pt C5 O6 -80(8) . . . . ?
O4 Pt C5 O6 -169(8) . . . . ?
N24 Pt C5 O6 95(8) . . . . ?
O3 Pt C5 O4 178.6(7) . . . . ?
N11 Pt C5 O4 5.6(6) . . . . ?
C1 Pt C5 O4 -179.8(5) . . . . ?
C2 Pt C5 O4 89.2(5) . . . . ?
N24 Pt C5 O4 -95.8(4) . . . . ?
N11 Pt C5 O3 -173.0(4) . . . . ?
C1 Pt C5 O3 1.5(6) . . . . ?
C2 Pt C5 O3 -89.5(5) . . . . ?
O4 Pt C5 O3 -178.6(7) . . . . ?
N24 Pt C5 O3 85.5(5) . . . . ?
O3 Pt N11 C16 -63.7(16) . . . . ?
C1 Pt N11 C16 140.8(6) . . . . ?
C2 Pt N11 C16 -127.2(6) . . . . ?
O4 Pt N11 C16 -40.3(6) . . . . ?
N24 Pt N11 C16 53.5(6) . . . . ?
C5 Pt N11 C16 -43.3(8) . . . . ?
O3 Pt N11 C12 107.1(14) . . . . ?
C1 Pt N11 C12 -48.4(7) . . . . ?
C2 Pt N11 C12 43.6(7) . . . . ?
O4 Pt N11 C12 130.5(6) . . . . ?
N24 Pt N11 C12 -135.7(6) . . . . ?
C5 Pt N11 C12 127.5(6) . . . . ?
C16 N11 C12 C13 4.3(13) . . . . ?
Pt N11 C12 C13 -166.6(7) . . . . ?
N11 C12 C13 C14 -3.5(15) . . . . ?
C12 C13 C14 C15 2.2(15) . . . . ?
C13 C14 C15 C16 -1.8(16) . . . . ?
C14 C15 C16 N11 2.5(14) . . . . ?
C14 C15 C16 C17 -177.8(9) . . . . ?
C12 N11 C16 C15 -3.7(12) . . . . ?
Pt N11 C16 C15 167.2(7) . . . . ?
C12 N11 C16 C17 176.7(8) . . . . ?
Pt N11 C16 C17 -12.5(10) . . . . ?
C15 C16 C17 C18 103.1(10) . . . . ?
N11 C16 C17 C18 -77.3(11) . . . . ?
C16 C17 C18 C19 97.4(10) . . . . ?
C17 C18 C19 N24 -32.0(13) . . . . ?
C17 C18 C19 C20 150.4(8) . . . . ?
N24 C19 C20 C21 2.2(13) . . . . ?
C18 C19 C20 C21 179.8(8) . . . . ?
C19 C20 C21 C22 -1.3(14) . . . . ?
C20 C21 C22 C23 -0.1(15) . . . . ?
C21 C22 C23 N24 0.7(14) . . . . ?
C20 C19 N24 C23 -1.6(12) . . . . ?
C18 C19 N24 C23 -179.1(8) . . . . ?
C20 C19 N24 Pt -177.2(6) . . . . ?
C18 C19 N24 Pt 5.3(12) . . . . ?
C22 C23 N24 C19 0.2(13) . . . . ?
C22 C23 N24 Pt 176.6(7) . . . . ?
O3 Pt N24 C19 141.7(8) . . . . ?
N11 Pt N24 C19 -28.8(8) . . . . ?
C1 Pt N24 C19 -118.5(8) . . . . ?
C2 Pt N24 C19 157(2) . . . . ?
O4 Pt N24 C19 79.4(7) . . . . ?
C5 Pt N24 C19 110.2(8) . . . . ?
O3 Pt N24 C23 -34.2(6) . . . . ?
N11 Pt N24 C23 155.2(6) . . . . ?
C1 Pt N24 C23 65.6(6) . . . . ?
C2 Pt N24 C23 -19(3) . . . . ?
O4 Pt N24 C23 -96.5(6) . . . . ?
C5 Pt N24 C23 -65.7(6) . . . . ?
C35 Pt2 O36 Pt2 -71(3) . . . 3_766 ?
O38 Pt2 O36 Pt2 81.7(3) . . . 3_766 ?
C34 Pt2 O36 Pt2 174.5(3) . . . 3_766 ?
O37 Pt2 O36 Pt2 -94.2(2) . . . 3_766 ?
O36 Pt2 O36 Pt2 0.0 3_766 . . 3_766 ?
C35 Pt2 O36 Pt1 28(3) . . . . ?
O38 Pt2 O36 Pt1 -179.9(2) . . . . ?
C34 Pt2 O36 Pt1 -87.2(3) . . . . ?
O37 Pt2 O36 Pt1 4.2(2) . . . . ?
O36 Pt2 O36 Pt1 98.4(3) 3_766 . . . ?
C31 Pt1 O36 Pt2 55.0(16) . . . 3_766 ?
C32 Pt1 O36 Pt2 -85.7(4) . . . 3_766 ?
C33 Pt1 O36 Pt2 -176.3(3) . . . 3_766 ?
O37 Pt1 O36 Pt2 95.5(2) . . . 3_766 ?
O38 Pt1 O36 Pt2 1.6(2) 3_766 . . 3_766 ?
C31 Pt1 O36 Pt2 -44.4(16) . . . . ?
C32 Pt1 O36 Pt2 174.9(3) . . . . ?
C33 Pt1 O36 Pt2 84.3(4) . . . . ?
O37 Pt1 O36 Pt2 -3.9(2) . . . . ?
O38 Pt1 O36 Pt2 -97.9(2) 3_766 . . . ?
C35 Pt2 O37 Pt1 178.1(3) . . . . ?
O38 Pt2 O37 Pt1 -64(3) . . . . ?
C34 Pt2 O37 Pt1 90.1(3) . . . . ?
O36 Pt2 O37 Pt1 -85.4(2) 3_766 . . . ?
O36 Pt2 O37 Pt1 -4.3(2) . . . . ?
C31 Pt1 O37 Pt2 177.1(3) . . . . ?
C32 Pt1 O37 Pt2 -12(5) . . . . ?
C33 Pt1 O37 Pt2 -94.9(3) . . . . ?
O38 Pt1 O37 Pt2 81.6(3) 3_766 . . . ?
O36 Pt1 O37 Pt2 4.3(2) . . . . ?
C35 Pt2 O38 Pt1 94.8(3) . . . 3_766 ?
C34 Pt2 O38 Pt1 -177.5(3) . . . 3_766 ?
O37 Pt2 O38 Pt1 -24(3) . . . 3_766 ?
O36 Pt2 O38 Pt1 -1.7(2) 3_766 . . 3_766 ?
O36 Pt2 O38 Pt1 -82.5(3) . . . 3_766 ?
